data_7155829
loop_
_publ_author_name
'Sarkar, Sujan K.'
'Gatlin, DeVonna M'
'Das, Anushree'
'Loftin, Breyinn'
'Krause, Jeanette'
'Abe, Manabu'
'Gudmundsdottir , Anna'

_publ_section_title
;
 Laser flash photolysis of nanocrystalline \a-azido-p-methoxy-acetophenone
;
_journal_name_full 'Org. Biomol. Chem.'
_journal_paper_doi 10.1039/C7OB01731F
_journal_year 2017
_chemical_formula_moiety 'C17 H17 N O4'
_chemical_formula_sum 'C17 H17 N O4'
_chemical_formula_weight 299.31
_space_group_crystal_system monoclinic
_space_group_IT_number 14
_space_group_name_Hall '-P 2ybc'
_space_group_name_H-M_alt 'P 1 21/c 1'
_symmetry_space_group_name_Hall '-P 2ybc'
_symmetry_space_group_name_H-M 'P 1 21/c 1'
_atom_sites_solution_hydrogens mixed
_atom_sites_solution_primary direct
_atom_sites_solution_secondary difmap
_audit_creation_method SHELXL-2014/7
_audit_update_record
;
2017-07-11 deposited with the CCDC.
2017-08-14 downloaded from the CCDC.
;
_cell_angle_alpha 90
_cell_angle_beta 94.010(3)
_cell_angle_gamma 90
_cell_formula_units_Z 4
_cell_length_a 16.431(3)
_cell_length_b 5.3912(9)
_cell_length_c 16.311(3)
_cell_measurement_reflns_used 3178
_cell_measurement_temperature 150(2)
_cell_measurement_theta_max 30.13
_cell_measurement_theta_min 2.71
_cell_volume 1441.3(4)
_computing_cell_refinement 'Bruker SAINT v8.32B'
_computing_data_collection 'Bruker APEX2 v2013.6.2'
_computing_data_reduction 'Bruker SAINT v8.32B'
_computing_molecular_graphics 'Bruker SHELXTL v6.14'
_computing_publication_material 'Bruker SHELXTL v6.14'
_computing_structure_refinement 'Bruker SHELXTL v6.14 & SHELXL-2014/7 (Sheldrick, 2014)''
_computing_structure_solution 'Bruker SHELXTL v6.14'
_diffrn_ambient_temperature 150(2)
_diffrn_measured_fraction_theta_full 0.996
_diffrn_measured_fraction_theta_max 0.985
_diffrn_measurement_device_type 'Bruker AXS APEXII CCD diffractometer'
_diffrn_measurement_method 'omega scans'
_diffrn_radiation_monochromator 'Si-<111> channel cut crystal'
_diffrn_radiation_source synchrotron
_diffrn_radiation_type synchrotron
_diffrn_radiation_wavelength 0.7749
_diffrn_reflns_av_R_equivalents 0.0511
_diffrn_reflns_av_unetI/netI 0.0406
_diffrn_reflns_Laue_measured_fraction_full 0.996
_diffrn_reflns_Laue_measured_fraction_max 0.985
_diffrn_reflns_limit_h_max 21
_diffrn_reflns_limit_h_min -21
_diffrn_reflns_limit_k_max 7
_diffrn_reflns_limit_k_min -7
_diffrn_reflns_limit_l_max 21
_diffrn_reflns_limit_l_min -21
_diffrn_reflns_number 17437
_diffrn_reflns_point_group_measured_fraction_full 0.996
_diffrn_reflns_point_group_measured_fraction_max 0.985
_diffrn_reflns_theta_full 27.706
_diffrn_reflns_theta_max 31.131
_diffrn_reflns_theta_min 1.355
_exptl_absorpt_coefficient_mu 0.118
_exptl_absorpt_correction_T_max 0.9988
_exptl_absorpt_correction_T_min 0.9953
_exptl_absorpt_correction_type multi-scan
_exptl_absorpt_process_details 'SADABS v2012/1 (Sheldrick)'
_exptl_crystal_colour colorless
_exptl_crystal_density_diffrn 1.379
_exptl_crystal_description rod
_exptl_crystal_F_000 632
_exptl_crystal_size_max 0.040
_exptl_crystal_size_mid 0.015
_exptl_crystal_size_min 0.010
_refine_diff_density_max 0.255
_refine_diff_density_min -0.196
_refine_diff_density_rms 0.041
_refine_ls_extinction_method none
_refine_ls_goodness_of_fit_ref 1.007
_refine_ls_hydrogen_treatment mixed
_refine_ls_matrix_type full
_refine_ls_number_parameters 204
_refine_ls_number_reflns 3525
_refine_ls_number_restraints 0
_refine_ls_restrained_S_all 1.007
_refine_ls_R_factor_all 0.0679
_refine_ls_R_factor_gt 0.0424
_refine_ls_shift/su_max 0.000
_refine_ls_shift/su_mean 0.000
_refine_ls_structure_factor_coef Fsqd
_refine_ls_weighting_details 'w=1/[\s^2^(Fo^2^)+(0.0557P)^2^+0.3057P] where P=(Fo^2^+2Fc^2^)/3'
_refine_ls_weighting_scheme calc
_refine_ls_wR_factor_gt 0.1017
_refine_ls_wR_factor_ref 0.1132
_reflns_Friedel_coverage 0.000
_reflns_number_gt 2536
_reflns_number_total 3525
_reflns_threshold_expression 'I > 2\s(I)'
_cod_data_source_file c7ob01731f2.cif
_cod_data_source_block 7
_cod_database_code 7155829
_shelx_shelxl_version_number 2014/7
_shelx_space_group_comment
;
The symmetry employed for this shelxl refinement is uniquely defined
by the following loop, which should always be used as a source of
symmetry information in preference to the above space-group names.
They are only intended as comments.
;
_shelx_estimated_absorpt_t_min 0.995
_shelx_estimated_absorpt_t_max 0.999

loop_
_space_group_symop_operation_xyz
'x, y, z'
'-x, y+1/2, -z+1/2'
'-x, -y, -z'
'x, -y-1/2, z-1/2'

loop_
_atom_site_label
_atom_site_type_symbol
_atom_site_fract_x
_atom_site_fract_y
_atom_site_fract_z
_atom_site_U_iso_or_equiv
_atom_site_adp_type
_atom_site_occupancy
_atom_site_site_symmetry_order
_atom_site_calc_flag
_atom_site_refinement_flags_posn
_atom_site_refinement_flags_adp
O1 O 0.19554(6) 0.44301(19) 0.47419(6) 0.0290(3) Uani 1 1 d . .
O2 O 0.51607(6) 0.7625(2) 0.68144(7) 0.0350(3) Uani 1 1 d . .
O3 O 0.69870(6) 0.0806(2) 0.67762(7) 0.0362(3) Uani 1 1 d . .
O4 O 0.99732(6) 0.56572(19) 0.87889(6) 0.0295(3) Uani 1 1 d . .
N1 N 0.64245(7) 0.4582(2) 0.68567(8) 0.0285(3) Uani 1 1 d . .
H1 H 0.6427(10) 0.619(3) 0.6967(10) 0.034 Uiso 1 1 d . U
C1 C 0.17689(9) 0.2314(3) 0.42378(9) 0.0310(3) Uani 1 1 d . .
H1A H 0.1217 0.2484 0.3974 0.047 Uiso 1 1 calc R U
H1B H 0.1798 0.0814 0.4578 0.047 Uiso 1 1 calc R U
H1C H 0.2163 0.2191 0.3815 0.047 Uiso 1 1 calc R U
C2 C 0.27149(8) 0.4545(3) 0.51354(8) 0.0230(3) Uani 1 1 d . .
C3 C 0.33270(8) 0.2796(3) 0.50521(9) 0.0252(3) Uani 1 1 d . .
H3 H 0.3235 0.1399 0.4703 0.030 Uiso 1 1 calc R U
C4 C 0.40762(8) 0.3137(3) 0.54910(9) 0.0260(3) Uani 1 1 d . .
H4 H 0.4494 0.1938 0.5445 0.031 Uiso 1 1 calc R U
C5 C 0.42274(8) 0.5193(3) 0.59946(8) 0.0224(3) Uani 1 1 d . .
C6 C 0.35990(8) 0.6909(3) 0.60679(9) 0.0262(3) Uani 1 1 d . .
H6 H 0.3689 0.8318 0.6412 0.031 Uiso 1 1 calc R U
C7 C 0.28515(8) 0.6581(3) 0.56474(9) 0.0278(3) Uani 1 1 d . .
H7 H 0.2428 0.7751 0.5708 0.033 Uiso 1 1 calc R U
C8 C 0.50246(8) 0.5690(3) 0.64450(8) 0.0244(3) Uani 1 1 d . .
C9 C 0.56757(8) 0.3725(3) 0.64287(9) 0.0263(3) Uani 1 1 d . .
H9A H 0.5488 0.2195 0.6694 0.032 Uiso 1 1 calc R U
H9B H 0.5776 0.3325 0.5852 0.032 Uiso 1 1 calc R U
C10 C 0.70430(8) 0.2984(3) 0.70048(9) 0.0260(3) Uani 1 1 d . .
C11 C 0.77993(8) 0.3917(3) 0.74673(8) 0.0234(3) Uani 1 1 d . .
C12 C 0.85082(8) 0.2516(3) 0.74128(9) 0.0272(3) Uani 1 1 d . .
H12 H 0.8498 0.1092 0.7069 0.033 Uiso 1 1 calc R U
C13 C 0.92200(8) 0.3173(3) 0.78504(9) 0.0274(3) Uani 1 1 d . .
H13 H 0.9701 0.2224 0.7799 0.033 Uiso 1 1 calc R U
C14 C 0.92393(8) 0.5219(3) 0.83672(8) 0.0232(3) Uani 1 1 d . .
C15 C 0.85431(8) 0.6672(3) 0.84243(9) 0.0244(3) Uani 1 1 d . .
H15 H 0.8555 0.8090 0.8771 0.029 Uiso 1 1 calc R U
C16 C 0.78298(8) 0.6010(3) 0.79657(8) 0.0242(3) Uani 1 1 d . .
H16 H 0.7356 0.7006 0.7994 0.029 Uiso 1 1 calc R U
C17 C 1.00385(9) 0.7771(3) 0.93152(10) 0.0335(4) Uani 1 1 d . .
H17A H 1.0599 0.7905 0.9560 0.050 Uiso 1 1 calc R U
H17B H 0.9662 0.7591 0.9752 0.050 Uiso 1 1 calc R U
H17C H 0.9900 0.9270 0.8995 0.050 Uiso 1 1 calc R U

loop_
_atom_site_aniso_label
_atom_site_aniso_U_11
_atom_site_aniso_U_22
_atom_site_aniso_U_33
_atom_site_aniso_U_23
_atom_site_aniso_U_13
_atom_site_aniso_U_12
O1 0.0188(5) 0.0351(6) 0.0319(5) -0.0061(4) -0.0067(4) 0.0033(4)
O2 0.0256(5) 0.0306(6) 0.0478(7) -0.0082(5) -0.0054(5) -0.0036(4)
O3 0.0245(5) 0.0332(6) 0.0495(7) -0.0123(5) -0.0072(5) 0.0008(4)
O4 0.0186(5) 0.0358(6) 0.0329(6) -0.0057(5) -0.0062(4) -0.0010(4)
N1 0.0211(6) 0.0289(7) 0.0344(7) -0.0018(5) -0.0072(5) -0.0003(5)
C1 0.0220(7) 0.0367(9) 0.0334(8) -0.0059(7) -0.0049(6) -0.0042(6)
C2 0.0171(6) 0.0275(7) 0.0239(7) 0.0024(6) -0.0018(5) -0.0010(5)
C3 0.0210(7) 0.0236(7) 0.0306(7) -0.0039(6) -0.0017(5) -0.0012(5)
C4 0.0187(6) 0.0238(7) 0.0351(8) -0.0019(6) -0.0013(5) 0.0018(5)
C5 0.0183(6) 0.0241(7) 0.0246(7) 0.0018(5) -0.0006(5) -0.0017(5)
C6 0.0242(7) 0.0250(7) 0.0288(7) -0.0038(6) -0.0027(6) 0.0013(5)
C7 0.0222(7) 0.0285(8) 0.0324(8) -0.0027(6) -0.0014(6) 0.0065(6)
C8 0.0207(6) 0.0263(7) 0.0260(7) 0.0020(6) -0.0003(5) -0.0036(5)
C9 0.0187(6) 0.0312(8) 0.0280(7) 0.0003(6) -0.0055(5) -0.0024(6)
C10 0.0207(7) 0.0301(8) 0.0269(7) -0.0015(6) -0.0016(5) -0.0008(6)
C11 0.0190(6) 0.0262(7) 0.0244(7) 0.0008(6) -0.0025(5) -0.0012(5)
C12 0.0235(7) 0.0273(7) 0.0305(7) -0.0065(6) -0.0015(6) 0.0018(6)
C13 0.0182(6) 0.0308(8) 0.0329(8) -0.0029(6) -0.0005(5) 0.0054(6)
C14 0.0174(6) 0.0279(7) 0.0239(7) 0.0025(6) -0.0023(5) -0.0029(5)
C15 0.0216(6) 0.0236(7) 0.0275(7) -0.0026(6) -0.0015(5) -0.0011(5)
C16 0.0190(6) 0.0244(7) 0.0287(7) 0.0018(6) -0.0010(5) 0.0020(5)
C17 0.0258(7) 0.0381(9) 0.0353(8) -0.0068(7) -0.0059(6) -0.0054(6)

loop_
_atom_type_symbol
_atom_type_description
_atom_type_scat_dispersion_real
_atom_type_scat_dispersion_imag
_atom_type_scat_source
C C 0.0040 0.0020 'L. Kissel & R.H. Pratt, Acta Cryst A (1990), A46, 170-175'
H H 0.0000 0.0000 'International Tables Vol C Tables 4.2.6.8 and 6.1.1.4'
N N 0.0076 0.0040 'L. Kissel & R.H. Pratt, Acta Cryst A (1990), A46, 170-175'
O O 0.0132 0.0074 'L. Kissel & R.H. Pratt, Acta Cryst A (1990), A46, 170-175'

loop_
_geom_angle_atom_site_label_1
_geom_angle_atom_site_label_2
_geom_angle_atom_site_label_3
_geom_angle
C2 O1 C1 117.39(11)
C14 O4 C17 117.89(11)
C10 N1 C9 119.31(13)
O1 C2 C7 115.04(12)
O1 C2 C3 124.51(13)
C7 C2 C3 120.45(12)
C2 C3 C4 118.63(13)
C5 C4 C3 121.59(13)
C4 C5 C6 118.37(12)
C4 C5 C8 123.52(12)
C6 C5 C8 118.09(12)
C7 C6 C5 120.74(13)
C6 C7 C2 120.20(13)
O2 C8 C5 121.74(13)
O2 C8 C9 120.33(12)
C5 C8 C9 117.94(12)
N1 C9 C8 110.34(12)
O3 C10 N1 121.15(13)
O3 C10 C11 120.99(13)
N1 C10 C11 117.85(13)
C16 C11 C12 118.71(12)
C16 C11 C10 124.28(13)
C12 C11 C10 116.96(13)
C13 C12 C11 120.74(13)
C12 C13 C14 120.23(13)
O4 C14 C13 115.17(12)
O4 C14 C15 124.63(13)
C13 C14 C15 120.20(12)
C16 C15 C14 118.93(13)
C11 C16 C15 121.14(13)

loop_
_geom_bond_atom_site_label_1
_geom_bond_atom_site_label_2
_geom_bond_distance
O1 C2 1.3642(15)
O1 C1 1.4269(17)
O2 C8 1.2178(17)
O3 C10 1.2333(18)
O4 C14 1.3664(15)
O4 C17 1.4264(18)
N1 C10 1.3414(18)
N1 C9 1.4473(17)
C2 C7 1.388(2)
C2 C3 1.3922(19)
C3 C4 1.3922(18)
C4 C5 1.3913(19)
C5 C6 1.3978(19)
C5 C8 1.4808(18)
C6 C7 1.3756(19)
C8 C9 1.507(2)
C10 C11 1.4951(18)
C11 C16 1.389(2)
C11 C12 1.3962(19)
C12 C13 1.3734(19)
C13 C14 1.387(2)
C14 C15 1.3948(19)
C15 C16 1.3920(18)

loop_
_geom_hbond_atom_site_label_D
_geom_hbond_atom_site_label_H
_geom_hbond_atom_site_label_A
_geom_hbond_distance_DH
_geom_hbond_distance_HA
_geom_hbond_distance_DA
_geom_hbond_angle_DHA
_geom_hbond_site_symmetry_A
N1 H1 O3 0.886(18) 2.679(18) 3.4854(18) 151.9(14) 1_565

loop_
_geom_torsion_atom_site_label_1
_geom_torsion_atom_site_label_2
_geom_torsion_atom_site_label_3
_geom_torsion_atom_site_label_4
_geom_torsion
C1 O1 C2 C7 -177.11(13)
C1 O1 C2 C3 2.7(2)
O1 C2 C3 C4 -179.93(13)
C7 C2 C3 C4 -0.1(2)
C2 C3 C4 C5 -1.1(2)
C3 C4 C5 C6 1.4(2)
C3 C4 C5 C8 -177.31(14)
C4 C5 C6 C7 -0.5(2)
C8 C5 C6 C7 178.31(14)
C5 C6 C7 C2 -0.7(2)
O1 C2 C7 C6 -179.15(13)
C3 C2 C7 C6 1.0(2)
C4 C5 C8 O2 172.57(14)
C6 C5 C8 O2 -6.1(2)
C4 C5 C8 C9 -6.9(2)
C6 C5 C8 C9 174.41(13)
C10 N1 C9 C8 171.21(13)
O2 C8 C9 N1 -2.85(19)
C5 C8 C9 N1 176.60(12)
C9 N1 C10 O3 0.7(2)
C9 N1 C10 C11 -178.47(13)
O3 C10 C11 C16 -158.42(14)
N1 C10 C11 C16 20.7(2)
O3 C10 C11 C12 19.0(2)
N1 C10 C11 C12 -161.91(13)
C16 C11 C12 C13 0.8(2)
C10 C11 C12 C13 -176.77(14)
C11 C12 C13 C14 1.3(2)
C17 O4 C14 C13 178.45(13)
C17 O4 C14 C15 -1.1(2)
C12 C13 C14 O4 178.24(13)
C12 C13 C14 C15 -2.2(2)
O4 C14 C15 C16 -179.47(13)
C13 C14 C15 C16 1.0(2)
C12 C11 C16 C15 -2.0(2)
C10 C11 C16 C15 175.38(13)
C14 C15 C16 C11 1.1(2)
